data_4500766
loop_
_publ_author_name
'Peng, Guo'
'Ma, Li'
'Cai, Jinbiao'
'Liang, Li'
'Deng, Hong'
'Kostakis, George E.'

_publ_contact_author
;
 Hong Deng
 School of Chemistry and Environment
 South China Nomal University 
 Guangzhou 510006
 P. R. China
;
_publ_section_title
;
 Influence of Alkali Metal Cation (Li(I), Na(I), K(I)) on the Construction
 of Chiral and Achiral Heterometallic Coordination Polymers
;
_journal_coden_ASTM CGDEFU
_journal_issue 6
_journal_name_full 'Crystal Growth & Design'
_journal_page_first 2485
_journal_page_last 2492
_journal_paper_doi 10.1021/cg200255r
_journal_volume 11
_journal_year 2011
_chemical_formula_moiety 'C20 H15 Eu N3 Na O8'
_chemical_formula_sum 'C20 H15 Eu N3 Na O8'
_chemical_formula_weight 600.30
_space_group_IT_number 179
_symmetry_cell_setting hexagonal
_symmetry_space_group_name_Hall 'P 65 2 (0 0 1)'
_symmetry_space_group_name_H-M 'P 65 2 2'
_atom_sites_solution_hydrogens geom
_atom_sites_solution_primary direct
_atom_sites_solution_secondary difmap
_audit_creation_method SHELXL-97
_cell_angle_alpha 90.00
_cell_angle_beta 90.00
_cell_angle_gamma 120.00
_cell_formula_units_Z 6
_cell_length_a 11.6684(3)
_cell_length_b 11.6684(3)
_cell_length_c 27.7140(16)
_cell_measurement_reflns_used 2300
_cell_measurement_temperature 296(2)
_cell_measurement_theta_max 28.00
_cell_measurement_theta_min 1.36
_cell_volume 3267.8(2)
_computing_cell_refinement 'Apex2 (Bruker, 2005)'
_computing_data_collection 'Apex2 (Bruker, 2005)'
_computing_data_reduction 'Apex2 (Bruker, 2005)'
_computing_molecular_graphics 'SHELXTL 6.12'
_computing_publication_material 'SHELXTL 6.12'
_computing_structure_refinement 'SHELXTL 6.12'
_computing_structure_solution 'SHELXTL 6.12 (Bruker, 2000-2003)'
_diffrn_ambient_temperature 296(2)
_diffrn_measured_fraction_theta_full 1.000
_diffrn_measured_fraction_theta_max 1.000
_diffrn_measurement_device_type 'Bruker AXS SMART APEX CCD diffractometer'
_diffrn_measurement_method '\w scans'
_diffrn_radiation_monochromator graphite
_diffrn_radiation_source 'fine-focus sealed tube'
_diffrn_radiation_type MoK\a
_diffrn_radiation_wavelength 0.71073
_diffrn_reflns_av_R_equivalents 0.0858
_diffrn_reflns_av_sigmaI/netI 0.0622
_diffrn_reflns_limit_h_max 14
_diffrn_reflns_limit_h_min -9
_diffrn_reflns_limit_k_max 13
_diffrn_reflns_limit_k_min -13
_diffrn_reflns_limit_l_max 34
_diffrn_reflns_limit_l_min -34
_diffrn_reflns_number 20187
_diffrn_reflns_theta_full 26.00
_diffrn_reflns_theta_max 26.00
_diffrn_reflns_theta_min 2.02
_diffrn_standards_number 0
_exptl_absorpt_coefficient_mu 2.951
_exptl_absorpt_correction_T_max 0.5219
_exptl_absorpt_correction_T_min 0.4580
_exptl_absorpt_correction_type multi-scan
_exptl_absorpt_process_details 'Apex2 (Bruker, 2005)'
_exptl_crystal_colour yellow
_exptl_crystal_density_diffrn 1.830
_exptl_crystal_density_method 'not measured'
_exptl_crystal_description block
_exptl_crystal_F_000 1764
_exptl_crystal_size_max 0.23
_exptl_crystal_size_mid 0.20
_exptl_crystal_size_min 0.19
_refine_diff_density_max 0.582
_refine_diff_density_min -0.582
_refine_diff_density_rms 0.100
_refine_ls_abs_structure_details 'Flack (1983), 799 Friedel pairs'
_refine_ls_abs_structure_Flack -0.02(3)
_refine_ls_extinction_method none
_refine_ls_goodness_of_fit_ref 1.053
_refine_ls_hydrogen_treatment constr
_refine_ls_matrix_type full
_refine_ls_number_parameters 153
_refine_ls_number_reflns 2146
_refine_ls_number_restraints 0
_refine_ls_restrained_S_all 1.053
_refine_ls_R_factor_all 0.0586
_refine_ls_R_factor_gt 0.0415
_refine_ls_shift/su_max 0.000
_refine_ls_shift/su_mean 0.000
_refine_ls_structure_factor_coef Fsqd
_refine_ls_weighting_details 'calc w=1/[\s^2^(Fo^2^)+(0.0381P)^2^+0.0000P] where P=(Fo^2^+2Fc^2^)/3'
_refine_ls_weighting_scheme calc
_refine_ls_wR_factor_gt 0.0803
_refine_ls_wR_factor_ref 0.0858
_reflns_number_gt 1718
_reflns_number_total 2146
_reflns_threshold_expression >2sigma(I)
_cod_data_source_file cg200255r_si_003.cif
_cod_data_source_block 3
_cod_original_sg_symbol_Hall P652(001)
_cod_original_sg_symbol_H-M P6522
_cod_database_code 4500766

loop_
_symmetry_equiv_pos_as_xyz
'x, y, z'
'x-y, x, z+5/6'
'-y, x-y, z+2/3'
'-x, -y, z+1/2'
'-x+y, -x, z+1/3'
'y, -x+y, z+1/6'
'-y, -x, -z+1/6'
'x-y, -y, -z'
'x, x-y, -z+5/6'
'y, x, -z+2/3'
'-x+y, y, -z+1/2'
'-x, -x+y, -z+1/3'

loop_
_atom_site_label
_atom_site_type_symbol
_atom_site_fract_x
_atom_site_fract_y
_atom_site_fract_z
_atom_site_U_iso_or_equiv
_atom_site_adp_type
_atom_site_occupancy
_atom_site_symmetry_multiplicity
_atom_site_calc_flag
_atom_site_refinement_flags
Eu1 Eu 1.0000 0.84492(4) 0.6667 0.03313(16) Uani 1 2 d S
Na1 Na 1.2266(2) 0.7734(2) 0.5833 0.0419(10) Uani 1 2 d S
O1 O 0.8753(4) 0.7160(5) 0.59669(15) 0.0473(13) Uani 1 1 d .
O2 O 1.0286(5) 0.7944(5) 0.53833(15) 0.0444(12) Uani 1 1 d .
O3 O 1.0566(5) 1.0358(5) 0.71291(15) 0.0581(16) Uani 1 1 d .
O4 O 1.0901(5) 0.6977(5) 0.64515(16) 0.0508(14) Uani 1 1 d .
N1 N 0.6268(7) 0.4241(7) 0.4575(2) 0.065(2) Uani 1 1 d .
N2 N 1.2589(7) 1.5178(13) 0.7500 0.134(6) Uani 1 2 d S
C1 C 0.9133(7) 0.7167(7) 0.5547(2) 0.0378(18) Uani 1 1 d .
C2 C 0.8140(8) 0.6151(7) 0.5200(2) 0.0422(19) Uani 1 1 d .
C3 C 0.8444(9) 0.6101(7) 0.4719(2) 0.049(2) Uani 1 1 d .
H3A H 0.9274 0.6697 0.4596 0.059 Uiso 1 1 calc R
C4 C 0.7476(10) 0.5139(8) 0.4430(3) 0.062(3) Uani 1 1 d .
H4A H 0.7687 0.5116 0.4108 0.074 Uiso 1 1 calc R
C5 C 0.6017(9) 0.4310(9) 0.5038(3) 0.092(3) Uani 1 1 d .
H5A H 0.5186 0.3691 0.5154 0.111 Uiso 1 1 calc R
C6 C 0.6898(9) 0.5231(8) 0.5358(3) 0.078(3) Uani 1 1 d .
H6A H 0.6655 0.5230 0.5678 0.094 Uiso 1 1 calc R
C7 C 1.0454(5) 1.0909(11) 0.7500 0.046(3) Uani 1 2 d S
C8 C 1.1199(5) 1.2399(10) 0.7500 0.053(3) Uani 1 2 d S
C9 C 1.1130(10) 1.3117(10) 0.7892(4) 0.093(4) Uani 1 1 d .
H9A H 1.0638 1.2674 0.8163 0.112 Uiso 1 1 calc R
C10 C 1.1788(13) 1.4473(12) 0.7876(4) 0.119(5) Uani 1 1 d .
H10A H 1.1685 1.4931 0.8132 0.142 Uiso 1 1 calc R
C11 C 1.0000 0.5984(9) 0.6667 0.051(3) Uani 1 2 d S
C12 C 1.0000 0.4709(11) 0.6667 0.115(6) Uani 1 2 d S
H12A H 1.0749 0.4809 0.6488 0.138 Uiso 0.50 1 d PR
H12B H 0.9200 0.4034 0.6520 0.138 Uiso 0.50 1 d PR
H12C H 1.0051 0.4460 0.6993 0.138 Uiso 0.50 1 d PR

loop_
_atom_site_aniso_label
_atom_site_aniso_U_11
_atom_site_aniso_U_22
_atom_site_aniso_U_33
_atom_site_aniso_U_23
_atom_site_aniso_U_13
_atom_site_aniso_U_12
Eu1 0.0344(3) 0.0383(2) 0.0254(2) 0.00077(12) 0.0015(2) 0.01721(15)
Na1 0.0488(18) 0.0488(18) 0.032(2) 0.0060(17) 0.0060(17) 0.028(2)
O1 0.045(3) 0.053(3) 0.026(2) -0.003(2) -0.001(2) 0.011(3)
O2 0.042(3) 0.043(3) 0.036(3) 0.002(2) -0.006(2) 0.012(3)
O3 0.082(4) 0.044(4) 0.045(3) -0.011(3) 0.003(3) 0.029(3)
O4 0.056(4) 0.057(4) 0.044(3) 0.018(3) 0.019(3) 0.032(3)
N1 0.065(5) 0.068(5) 0.040(4) -0.007(4) -0.005(4) 0.016(4)
N2 0.173(14) 0.071(10) 0.123(13) 0.000 0.021(11) 0.036(5)
C1 0.039(5) 0.033(4) 0.041(4) 0.002(3) -0.005(3) 0.018(4)
C2 0.046(5) 0.035(4) 0.034(4) -0.002(3) -0.011(4) 0.011(4)
C3 0.048(5) 0.051(5) 0.028(4) -0.009(4) -0.003(4) 0.010(4)
C4 0.072(6) 0.062(6) 0.037(5) -0.007(4) 0.002(5) 0.022(5)
C5 0.058(6) 0.098(8) 0.047(5) -0.016(6) 0.005(5) -0.015(5)
C6 0.068(6) 0.074(7) 0.038(4) -0.014(4) 0.002(5) -0.005(5)
C7 0.052(5) 0.038(6) 0.043(6) 0.000 -0.005(5) 0.019(3)
C8 0.066(7) 0.036(7) 0.046(6) 0.000 0.005(5) 0.018(3)
C9 0.108(10) 0.057(6) 0.081(7) -0.014(6) 0.014(6) 0.016(6)
C10 0.146(13) 0.078(9) 0.100(9) -0.028(7) 0.024(8) 0.032(9)
C11 0.065(8) 0.048(5) 0.046(6) -0.001(3) -0.001(7) 0.032(4)
C12 0.161(16) 0.069(6) 0.145(14) 0.038(7) 0.077(14) 0.080(8)

loop_
_atom_type_symbol
_atom_type_description
_atom_type_scat_dispersion_real
_atom_type_scat_dispersion_imag
_atom_type_scat_source
C C 0.0033 0.0016 'International Tables Vol C Tables 4.2.6.8 and 6.1.1.4'
H H 0.0000 0.0000 'International Tables Vol C Tables 4.2.6.8 and 6.1.1.4'
Na Na 0.0362 0.0249 'International Tables Vol C Tables 4.2.6.8 and 6.1.1.4'
Eu Eu -0.1578 3.6682 'International Tables Vol C Tables 4.2.6.8 and 6.1.1.4'
N N 0.0061 0.0033 'International Tables Vol C Tables 4.2.6.8 and 6.1.1.4'
O O 0.0106 0.0060 'International Tables Vol C Tables 4.2.6.8 and 6.1.1.4'

loop_
_geom_angle_atom_site_label_1
_geom_angle_atom_site_label_2
_geom_angle_atom_site_label_3
_geom_angle
_geom_angle_site_symmetry_1
_geom_angle_site_symmetry_3
O2 Eu1 O2 166.5(2) 6_565 7_776
O2 Eu1 O3 82.76(17) 6_565 .
O2 Eu1 O3 86.37(16) 7_776 .
O2 Eu1 O3 86.37(16) 6_565 12_766
O2 Eu1 O3 82.76(17) 7_776 12_766
O3 Eu1 O3 73.0(2) . 12_766
O2 Eu1 O1 97.74(14) 6_565 12_766
O2 Eu1 O1 86.57(15) 7_776 12_766
O3 Eu1 O1 72.50(17) . 12_766
O3 Eu1 O1 144.37(17) 12_766 12_766
O2 Eu1 O1 86.57(15) 6_565 .
O2 Eu1 O1 97.74(14) 7_776 .
O3 Eu1 O1 144.37(17) . .
O3 Eu1 O1 72.50(17) 12_766 .
O1 Eu1 O1 142.9(2) 12_766 .
O2 Eu1 O4 71.02(16) 6_565 12_766
O2 Eu1 O4 122.48(18) 7_776 12_766
O3 Eu1 O4 132.99(14) . 12_766
O3 Eu1 O4 139.89(18) 12_766 12_766
O1 Eu1 O4 73.26(17) 12_766 12_766
O1 Eu1 O4 73.44(16) . 12_766
O2 Eu1 O4 122.48(18) 6_565 .
O2 Eu1 O4 71.02(16) 7_776 .
O3 Eu1 O4 139.89(18) . .
O3 Eu1 O4 132.99(14) 12_766 .
O1 Eu1 O4 73.44(16) 12_766 .
O1 Eu1 O4 73.26(17) . .
O4 Eu1 O4 51.8(2) 12_766 .
O4 Na1 O4 147.6(3) 7_776 .
O4 Na1 N1 97.8(2) 7_776 8_666
O4 Na1 N1 105.2(2) . 8_666
O4 Na1 N1 105.2(2) 7_776 6_665
O4 Na1 N1 97.8(2) . 6_665
N1 Na1 N1 88.8(4) 8_666 6_665
O4 Na1 O2 68.46(19) 7_776 .
O4 Na1 O2 85.25(19) . .
N1 Na1 O2 99.71(19) 8_666 .
N1 Na1 O2 169.9(2) 6_665 .
O4 Na1 O2 85.25(19) 7_776 7_776
O4 Na1 O2 68.46(19) . 7_776
N1 Na1 O2 169.9(2) 8_666 7_776
N1 Na1 O2 99.71(19) 6_665 7_776
O2 Na1 O2 72.4(2) . 7_776
O4 Na1 Eu1 36.25(15) 7_776 2_654
O4 Na1 Eu1 112.09(19) . 2_654
N1 Na1 Eu1 113.63(16) 8_666 2_654
N1 Na1 Eu1 134.61(17) 6_665 2_654
O2 Na1 Eu1 36.42(11) . 2_654
O2 Na1 Eu1 63.84(12) 7_776 2_654
C1 O1 Eu1 129.7(4) . .
C1 O2 Eu1 142.2(4) . 2_654
C1 O2 Na1 114.3(4) . .
Eu1 O2 Na1 99.75(17) 2_654 .
C7 O3 Eu1 151.4(6) . .
C11 O4 Na1 147.3(5) . .
C11 O4 Eu1 94.3(5) . .
Na1 O4 Eu1 112.3(2) . .
C5 N1 C4 115.1(7) . .
C5 N1 Na1 113.5(6) . 2_544
C4 N1 Na1 130.7(5) . 2_544
C10 N2 C10 117.2(15) . 11_656
O1 C1 O2 125.8(6) . .
O1 C1 C2 117.2(6) . .
O2 C1 C2 117.0(6) . .
C6 C2 C3 117.7(7) . .
C6 C2 C1 120.3(6) . .
C3 C2 C1 122.0(7) . .
C4 C3 C2 118.0(8) . .
C4 C3 H3A 121.0 . .
C2 C3 H3A 121.0 . .
N1 C4 C3 125.3(8) . .
N1 C4 H4A 117.3 . .
C3 C4 H4A 117.3 . .
N1 C5 C6 124.7(8) . .
N1 C5 H5A 117.6 . .
C6 C5 H5A 117.6 . .
C2 C6 C5 119.2(8) . .
C2 C6 H6A 120.4 . .
C5 C6 H6A 120.4 . .
O3 C7 O3 127.3(10) . 11_656
O3 C7 C8 116.4(5) . .
O3 C7 C8 116.4(5) 11_656 .
C9 C8 C9 117.5(11) . 11_656
C9 C8 C7 121.3(6) . .
C9 C8 C7 121.3(6) 11_656 .
C10 C9 C8 120.0(10) . .
C10 C9 H9A 120.0 . .
C8 C9 H9A 120.0 . .
N2 C10 C9 122.5(12) . .
N2 C10 H10A 118.7 . .
C9 C10 H10A 118.7 . .
O4 C11 O4 119.6(10) 12_766 .
O4 C11 C12 120.2(5) 12_766 .
O4 C11 C12 120.2(5) . .
O4 C11 Eu1 59.8(5) 12_766 .
O4 C11 Eu1 59.8(5) . .
C12 C11 Eu1 180.000(5) . .
C11 C12 H12A 109.5 . .
C11 C12 H12B 109.5 . .
H12A C12 H12B 109.5 . .
C11 C12 H12C 109.5 . .
H12A C12 H12C 109.5 . .
H12B C12 H12C 109.5 . .

loop_
_geom_bond_atom_site_label_1
_geom_bond_atom_site_label_2
_geom_bond_distance
_geom_bond_site_symmetry_2
Eu1 O2 2.350(5) 6_565
Eu1 O2 2.350(5) 7_776
Eu1 O3 2.360(5) .
Eu1 O3 2.360(5) 12_766
Eu1 O1 2.440(4) 12_766
Eu1 O1 2.440(4) .
Eu1 O4 2.493(5) 12_766
Eu1 O4 2.493(5) .
Na1 O4 2.201(5) 7_776
Na1 O4 2.201(5) .
Na1 N1 2.456(7) 8_666
Na1 N1 2.456(7) 6_665
Na1 O2 2.742(6) .
Na1 O2 2.742(6) 7_776
O1 C1 1.244(7) .
O2 C1 1.272(8) .
O2 Eu1 2.350(5) 2_654
O3 C7 1.253(6) .
O4 C11 1.259(7) .
N1 C5 1.327(9) .
N1 C4 1.330(10) .
N1 Na1 2.456(7) 2_544
N2 C10 1.367(13) .
N2 C10 1.367(13) 11_656
C1 C2 1.516(9) .
C2 C6 1.374(10) .
C2 C3 1.388(9) .
C3 C4 1.383(10) .
C3 H3A 0.9300 .
C4 H4A 0.9300 .
C5 C6 1.377(11) .
C5 H5A 0.9300 .
C6 H6A 0.9300 .
C7 O3 1.253(6) 11_656
C7 C8 1.506(13) .
C8 C9 1.398(10) .
C8 C9 1.398(10) 11_656
C9 C10 1.372(13) .
C9 H9A 0.9300 .
C10 H10A 0.9300 .
C11 O4 1.259(7) 12_766
C11 C12 1.488(15) .
C12 H12A 0.9600 .
C12 H12B 0.9600 .
C12 H12C 0.9599 .
